data_7024182
loop_
_publ_author_name
'Nishinaga, Tohru'
'Aono, Tomoshi'
'Isomura, Eigo'
'Watanabe, Sayaka'
'Miyake, Yoshihiro'
'Miyazaki, Akira'
'Enoki, Toshiaki'
'Miyasaka, Hitoshi'
'Otani, Hiroyuki'
'Iyoda, Masahiko'

_publ_section_title
;
 Structural, electronic and magnetic properties of Cu(II) complexes of
 2-substituted tropones bearing a ferrocenyl group at 5-position.
;
_journal_issue 9
_journal_name_full 'Dalton transactions (Cambridge, England : 2003)'
_journal_page_first 2293
_journal_page_last 2300
_journal_paper_doi 10.1039/b912255a
_journal_volume 39
_journal_year 2010
_chemical_formula_sum 'C17 H14 Fe O2'
_chemical_formula_weight 306.13
_chemical_name_systematic
;
?
;
_space_group_IT_number 14
_symmetry_cell_setting monoclinic
_symmetry_space_group_name_Hall '-P 2yn'
_symmetry_space_group_name_H-M 'P 1 21/n 1'
_atom_sites_solution_hydrogens geom
_atom_sites_solution_primary direct
_atom_sites_solution_secondary difmap
_audit_creation_method SHELXL-97
_cell_angle_alpha 90.00
_cell_angle_beta 104.76(2)
_cell_angle_gamma 90.00
_cell_formula_units_Z 4
_cell_length_a 8.720(4)
_cell_length_b 14.728(3)
_cell_length_c 10.4776(18)
_cell_measurement_temperature 296(2)
_cell_volume 1301.2(7)
_computing_structure_refinement 'SHELXL-97 (Sheldrick, 1997)'
_computing_structure_solution 'SHELXS-97 (Sheldrick, 1990)'
_diffrn_ambient_temperature 296(2)
_diffrn_measured_fraction_theta_full 0.999
_diffrn_measured_fraction_theta_max 0.999
_diffrn_measurement_device_type 'Rigaku AFC7R'
_diffrn_radiation_monochromator graphite
_diffrn_radiation_source 'fine-focus sealed tube'
_diffrn_radiation_type MoK\a
_diffrn_radiation_wavelength 0.71069
_diffrn_reflns_av_R_equivalents 0.0221
_diffrn_reflns_av_sigmaI/netI 0.0705
_diffrn_reflns_limit_h_max 0
_diffrn_reflns_limit_h_min -11
_diffrn_reflns_limit_k_max 19
_diffrn_reflns_limit_k_min 0
_diffrn_reflns_limit_l_max 13
_diffrn_reflns_limit_l_min -13
_diffrn_reflns_number 3176
_diffrn_reflns_theta_full 27.50
_diffrn_reflns_theta_max 27.50
_diffrn_reflns_theta_min 2.72
_exptl_absorpt_coefficient_mu 1.156
_exptl_absorpt_correction_T_max 0.8018
_exptl_absorpt_correction_T_min 0.6879
_exptl_absorpt_correction_type psi-scan
_exptl_absorpt_process_details '(North, Phillips & Mathews, 1968)'
_exptl_crystal_density_diffrn 1.563
_exptl_crystal_density_method 'not measured'
_exptl_crystal_description prism
_exptl_crystal_F_000 632
_exptl_crystal_size_max 0.35
_exptl_crystal_size_mid 0.22
_exptl_crystal_size_min 0.20
_refine_diff_density_max 0.345
_refine_diff_density_min -0.322
_refine_diff_density_rms 0.067
_refine_ls_extinction_method none
_refine_ls_goodness_of_fit_ref 0.839
_refine_ls_hydrogen_treatment constr
_refine_ls_matrix_type full
_refine_ls_number_parameters 181
_refine_ls_number_reflns 2989
_refine_ls_number_restraints 0
_refine_ls_restrained_S_all 0.839
_refine_ls_R_factor_all 0.0971
_refine_ls_R_factor_gt 0.0367
_refine_ls_shift/su_max 0.000
_refine_ls_shift/su_mean 0.000
_refine_ls_structure_factor_coef Fsqd
_refine_ls_weighting_details 'calc w=1/[\s^2^(Fo^2^)+(0.1000P)^2^+0.0000P] where P=(Fo^2^+2Fc^2^)/3'
_refine_ls_weighting_scheme calc
_refine_ls_wR_factor_gt 0.1098
_refine_ls_wR_factor_ref 0.1406
_reflns_number_gt 1798
_reflns_number_total 2989
_reflns_threshold_expression >2sigma(I)
_cod_data_source_file b912255a.txt
_cod_data_source_block 7
_cod_original_cell_volume 1301.3(6)
_cod_original_sg_symbol_H-M P21/n
_cod_database_code 7024182

loop_
_symmetry_equiv_pos_as_xyz
'x, y, z'
'-x+1/2, y+1/2, -z+1/2'
'-x, -y, -z'
'x-1/2, -y-1/2, z-1/2'

loop_
_atom_site_label
_atom_site_type_symbol
_atom_site_fract_x
_atom_site_fract_y
_atom_site_fract_z
_atom_site_U_iso_or_equiv
_atom_site_adp_type
_atom_site_occupancy
_atom_site_symmetry_multiplicity
_atom_site_calc_flag
_atom_site_refinement_flags
C1 C 0.3733(4) 0.4914(3) 1.2614(3) 0.0440(8) Uani 1 1 d .
C2 C 0.2769(5) 0.4217(3) 1.3015(3) 0.0456(9) Uani 1 1 d .
C3 C 0.1584(5) 0.3721(3) 1.2246(4) 0.0540(10) Uani 1 1 d .
H1 H 0.1088 0.3329 1.2712 0.065 Uiso 1 1 calc R
C4 C 0.0964(5) 0.3691(3) 1.0867(4) 0.0512(10) Uani 1 1 d .
H2 H 0.0143 0.3277 1.0577 0.061 Uiso 1 1 calc R
C5 C 0.1375(4) 0.4172(2) 0.9884(3) 0.0377(7) Uani 1 1 d .
C6 C 0.2549(5) 0.4846(3) 1.0123(3) 0.0445(8) Uani 1 1 d .
H3 H 0.2680 0.5130 0.9365 0.053 Uiso 1 1 calc R
C7 C 0.3529(5) 0.5158(3) 1.1261(4) 0.0469(9) Uani 1 1 d .
H4 H 0.4199 0.5622 1.1135 0.056 Uiso 1 1 calc R
C8 C 0.0495(4) 0.3991(2) 0.8493(3) 0.0414(8) Uani 1 1 d .
C9 C 0.0768(6) 0.4401(3) 0.7336(4) 0.0528(11) Uani 1 1 d .
H5 H 0.1540 0.4833 0.7319 0.063 Uiso 1 1 calc R
C10 C -0.0335(6) 0.4039(3) 0.6220(4) 0.0580(11) Uani 1 1 d .
H6 H -0.0416 0.4193 0.5344 0.070 Uiso 1 1 calc R
C11 C -0.1283(5) 0.3406(3) 0.6667(4) 0.0543(11) Uani 1 1 d .
H7 H -0.2101 0.3068 0.6135 0.065 Uiso 1 1 calc R
C12 C -0.0790(4) 0.3368(3) 0.8064(4) 0.0497(10) Uani 1 1 d .
H8 H -0.1225 0.3002 0.8605 0.060 Uiso 1 1 calc R
C13 C 0.3121(5) 0.2429(3) 0.8240(4) 0.0516(10) Uani 1 1 d .
H9 H 0.3738 0.2581 0.9074 0.062 Uiso 1 1 calc R
C14 C 0.3249(5) 0.2803(3) 0.7023(4) 0.0538(10) Uani 1 1 d .
H10 H 0.3972 0.3242 0.6916 0.065 Uiso 1 1 calc R
C15 C 0.2083(5) 0.2391(3) 0.6007(4) 0.0508(9) Uani 1 1 d .
H11 H 0.1900 0.2518 0.5112 0.061 Uiso 1 1 calc R
C16 C 0.1246(5) 0.1761(3) 0.6565(4) 0.0514(10) Uani 1 1 d .
H12 H 0.0419 0.1393 0.6111 0.062 Uiso 1 1 calc R
C17 C 0.1890(6) 0.1784(3) 0.7952(4) 0.0533(10) Uani 1 1 d .
H13 H 0.1554 0.1433 0.8568 0.064 Uiso 1 1 calc R
Fe1 Fe 0.10414(6) 0.30329(3) 0.72714(4) 0.03490(17) Uani 1 1 d .
O1 O 0.4777(4) 0.5280(2) 1.3505(3) 0.0653(9) Uani 1 1 d .
O2 O 0.3099(4) 0.4068(2) 1.4313(3) 0.0700(10) Uani 1 1 d .
H14 H 0.3831 0.4398 1.4691 0.105 Uiso 1 1 calc R

loop_
_atom_site_aniso_label
_atom_site_aniso_U_11
_atom_site_aniso_U_22
_atom_site_aniso_U_33
_atom_site_aniso_U_23
_atom_site_aniso_U_13
_atom_site_aniso_U_12
C1 0.050(2) 0.046(2) 0.0325(17) -0.0029(15) 0.0035(16) -0.0046(17)
C2 0.051(2) 0.054(2) 0.0288(16) -0.0002(16) 0.0047(15) -0.0044(18)
C3 0.063(3) 0.058(2) 0.037(2) 0.0081(18) 0.0055(18) -0.016(2)
C4 0.055(2) 0.052(2) 0.041(2) -0.0038(18) 0.0018(17) -0.0126(19)
C5 0.0393(18) 0.0388(17) 0.0332(16) -0.0057(14) 0.0063(14) 0.0031(15)
C6 0.052(2) 0.049(2) 0.0307(17) 0.0011(16) 0.0083(15) -0.0050(17)
C7 0.055(2) 0.046(2) 0.0399(19) -0.0008(17) 0.0109(16) -0.0101(18)
C8 0.049(2) 0.0400(18) 0.0325(17) -0.0074(14) 0.0053(15) 0.0095(16)
C9 0.075(3) 0.0400(19) 0.0347(18) 0.0001(16) -0.0017(19) -0.0020(19)
C10 0.079(3) 0.052(2) 0.0333(18) -0.0003(18) -0.0038(19) 0.012(2)
C11 0.043(2) 0.071(3) 0.039(2) -0.015(2) -0.0071(16) 0.009(2)
C12 0.041(2) 0.066(3) 0.0412(19) -0.0122(18) 0.0073(16) 0.0001(18)
C13 0.050(2) 0.058(2) 0.042(2) -0.0024(19) 0.0017(17) 0.0103(19)
C14 0.042(2) 0.066(3) 0.056(2) -0.004(2) 0.0189(18) -0.0001(19)
C15 0.057(2) 0.060(2) 0.0376(19) -0.0038(18) 0.0158(17) 0.009(2)
C16 0.061(2) 0.044(2) 0.047(2) -0.0100(17) 0.0101(19) -0.0025(18)
C17 0.065(3) 0.046(2) 0.048(2) 0.0106(17) 0.015(2) 0.0089(19)
Fe1 0.0394(3) 0.0367(3) 0.0273(2) -0.0023(2) 0.00597(17) -0.0027(2)
O1 0.073(2) 0.078(2) 0.0359(14) -0.0003(15) -0.0037(13) -0.0298(17)
O2 0.081(2) 0.089(2) 0.0316(14) 0.0050(15) -0.0021(14) -0.0352(19)

loop_
_atom_type_symbol
_atom_type_description
_atom_type_scat_dispersion_real
_atom_type_scat_dispersion_imag
_atom_type_scat_source
C C 0.0033 0.0016 'International Tables Vol C Tables 4.2.6.8 and 6.1.1.4'
H H 0.0000 0.0000 'International Tables Vol C Tables 4.2.6.8 and 6.1.1.4'
O O 0.0106 0.0060 'International Tables Vol C Tables 4.2.6.8 and 6.1.1.4'
Fe Fe 0.3463 0.8444 'International Tables Vol C Tables 4.2.6.8 and 6.1.1.4'

loop_
_geom_angle_atom_site_label_1
_geom_angle_atom_site_label_2
_geom_angle_atom_site_label_3
_geom_angle
O1 C1 C7 121.1(4)
O1 C1 C2 117.0(3)
C7 C1 C2 121.9(3)
O2 C2 C3 116.9(4)
O2 C2 C1 114.9(3)
C3 C2 C1 128.3(3)
C2 C3 C4 131.6(4)
C5 C4 C3 130.4(4)
C4 C5 C6 123.4(3)
C4 C5 C8 118.3(3)
C6 C5 C8 118.2(3)
C7 C6 C5 131.6(4)
C6 C7 C1 132.6(4)
C9 C8 C12 107.0(3)
C9 C8 C5 126.9(4)
C12 C8 C5 126.2(4)
C9 C8 Fe1 69.1(2)
C12 C8 Fe1 69.4(2)
C5 C8 Fe1 126.4(2)
C10 C9 C8 108.5(4)
C10 C9 Fe1 70.1(2)
C8 C9 Fe1 69.9(2)
C11 C10 C9 107.9(4)
C11 C10 Fe1 69.7(2)
C9 C10 Fe1 69.2(2)
C10 C11 C12 108.8(4)
C10 C11 Fe1 70.1(2)
C12 C11 Fe1 69.7(2)
C11 C12 C8 107.8(4)
C11 C12 Fe1 69.6(2)
C8 C12 Fe1 69.6(2)
C17 C13 C14 107.5(4)
C17 C13 Fe1 69.8(2)
C14 C13 Fe1 69.4(2)
C15 C14 C13 107.7(4)
C15 C14 Fe1 69.2(2)
C13 C14 Fe1 69.9(2)
C16 C15 C14 108.9(4)
C16 C15 Fe1 70.5(2)
C14 C15 Fe1 70.2(2)
C15 C16 C17 107.4(4)
C15 C16 Fe1 69.2(2)
C17 C16 Fe1 69.8(2)
C13 C17 C16 108.5(4)
C13 C17 Fe1 69.9(2)
C16 C17 Fe1 69.5(2)
C15 Fe1 C9 124.17(18)
C15 Fe1 C14 40.61(17)
C9 Fe1 C14 106.97(19)
C15 Fe1 C16 40.28(18)
C9 Fe1 C16 160.94(16)
C14 Fe1 C16 68.14(18)
C15 Fe1 C11 119.98(17)
C9 Fe1 C11 68.11(19)
C14 Fe1 C11 154.52(18)
C16 Fe1 C11 107.89(18)
C15 Fe1 C12 155.40(17)
C9 Fe1 C12 68.66(19)
C14 Fe1 C12 163.03(17)
C16 Fe1 C12 121.33(19)
C11 Fe1 C12 40.70(16)
C15 Fe1 C17 67.95(17)
C9 Fe1 C17 156.41(17)
C14 Fe1 C17 67.95(18)
C16 Fe1 C17 40.69(17)
C11 Fe1 C17 126.5(2)
C12 Fe1 C17 109.08(19)
C15 Fe1 C8 161.75(17)
C9 Fe1 C8 41.03(16)
C14 Fe1 C8 125.07(17)
C16 Fe1 C8 156.74(17)
C11 Fe1 C8 68.65(15)
C12 Fe1 C8 41.01(16)
C17 Fe1 C8 121.67(16)
C15 Fe1 C13 68.37(17)
C9 Fe1 C13 120.82(18)
C14 Fe1 C13 40.73(17)
C16 Fe1 C13 68.35(18)
C11 Fe1 C13 163.38(19)
C12 Fe1 C13 126.24(17)
C17 Fe1 C13 40.29(18)
C8 Fe1 C13 108.02(16)
C15 Fe1 C10 106.61(17)
C9 Fe1 C10 40.66(16)
C14 Fe1 C10 119.8(2)
C16 Fe1 C10 124.35(17)
C11 Fe1 C10 40.20(19)
C12 Fe1 C10 68.36(19)
C17 Fe1 C10 162.20(19)
C8 Fe1 C10 68.79(15)
C13 Fe1 C10 155.4(2)

loop_
_geom_bond_atom_site_label_1
_geom_bond_atom_site_label_2
_geom_bond_distance
C1 O1 1.249(4)
C1 C7 1.430(5)
C1 C2 1.455(6)
C2 O2 1.335(4)
C2 C3 1.352(5)
C3 C4 1.408(5)
C4 C5 1.372(5)
C5 C6 1.401(5)
C5 C8 1.488(5)
C6 C7 1.358(5)
C8 C9 1.427(5)
C8 C12 1.430(6)
C8 Fe1 2.042(3)
C9 C10 1.416(6)
C9 Fe1 2.032(4)
C10 C11 1.403(7)
C10 Fe1 2.043(4)
C11 C12 1.418(5)
C11 Fe1 2.039(4)
C12 Fe1 2.040(4)
C13 C17 1.407(6)
C13 C14 1.419(6)
C13 Fe1 2.043(4)
C14 C15 1.408(6)
C14 Fe1 2.035(4)
C15 C16 1.398(6)
C15 Fe1 2.021(4)
C16 C17 1.419(6)
C16 Fe1 2.039(4)
C17 Fe1 2.042(4)
